data_1545764
loop_
_publ_author_name
'Gonzalez, Miguel'
'Mason, Jarad'
'Bloch, Eric D.'
'Teat, Simon'
'Gagnon, Kevin J.'
'Morrison, Gregory Y.'
'Queen, Wendy Lee'
'Long, Jeffrey R.'

_publ_section_title
;
 Structural characterization of framework--gas interactions in the
 metal--organic framework Co2(dobdc) by in situ single-crystal X-ray
 diffraction
;
_journal_name_full 'Chem. Sci.'
_journal_paper_doi 10.1039/C7SC00449D
_journal_year 2017
_chemical_formula_moiety '(C8 H2 Co2 O6), 3.78(N2)'
_chemical_formula_sum 'C8 H2 Co2 N7.55 O6'
_chemical_formula_weight 417.72
_chemical_name_common Co2(dobdc)(N2)3.78
_space_group_crystal_system trigonal
_space_group_IT_number 148
_space_group_name_Hall '-R 3'
_space_group_name_H-M_alt 'R -3'
_symmetry_space_group_name_Hall '-R 3'
_symmetry_space_group_name_H-M 'R -3 :H'
_atom_sites_solution_hydrogens geom
_atom_sites_solution_primary direct
_atom_sites_solution_secondary difmap
_audit_creation_date 2016-04-14
_audit_creation_method
;
Olex2 1.2
(compiled 2016.02.16 svn.r3265 for OlexSys, GUI svn.r5155)
;
_audit_update_record
;
2017-01-28 deposited with the CCDC.
2017-04-19 downloaded from the CCDC.
;
_cell_angle_alpha 90
_cell_angle_beta 90
_cell_angle_gamma 120
_cell_formula_units_Z 9
_cell_length_a 25.810(8)
_cell_length_b 25.810(8)
_cell_length_c 6.901(2)
_cell_measurement_reflns_used 2635
_cell_measurement_temperature 100(2)
_cell_measurement_theta_max 23.492
_cell_measurement_theta_min 8.550
_cell_volume 3981(2)
_computing_cell_refinement 'SAINT v8.34A (Bruker, 2013)'
_computing_data_collection 'Bruker APEX2'
_computing_data_reduction 'SAINT v8.34A (Bruker, 2013)'
_computing_molecular_graphics 'Olex2 (Dolomanov et al., 2009)'
_computing_publication_material 'Olex2 (Dolomanov et al., 2009)'
_computing_structure_refinement 'ShelXL (Sheldrick, 2015)'
_computing_structure_solution 'ShelXS (Sheldrick, 2008)'
_diffrn_ambient_temperature 100(2)
_diffrn_measured_fraction_theta_full 0.999
_diffrn_measured_fraction_theta_max 1.000
_diffrn_measurement_device_type 'Bruker APEX-II CCD'
_diffrn_measurement_method '\w/\q scans'
_diffrn_radiation_monochromator 'channel-cut Si(111) crystal'
_diffrn_radiation_type synchrotron
_diffrn_radiation_wavelength 0.6199
_diffrn_reflns_av_R_equivalents 0.1089
_diffrn_reflns_av_unetI/netI 0.0610
_diffrn_reflns_Laue_measured_fraction_full 0.999
_diffrn_reflns_Laue_measured_fraction_max 1.000
_diffrn_reflns_limit_h_max 15
_diffrn_reflns_limit_h_min -33
_diffrn_reflns_limit_k_max 33
_diffrn_reflns_limit_k_min 0
_diffrn_reflns_limit_l_max 8
_diffrn_reflns_limit_l_min 0
_diffrn_reflns_number 18343
_diffrn_reflns_point_group_measured_fraction_full 0.999
_diffrn_reflns_point_group_measured_fraction_max 1.000
_diffrn_reflns_theta_full 21.835
_diffrn_reflns_theta_max 23.733
_diffrn_reflns_theta_min 2.384
_diffrn_source 'Advanced Light Source station 11.3.1'
_diffrn_standards_number 0
_exptl_absorpt_coefficient_mu 1.312
_exptl_absorpt_correction_T_max 0.937
_exptl_absorpt_correction_T_min 0.638
_exptl_absorpt_correction_type multi-scan
_exptl_absorpt_process_details
;
 TWINABS-2012/1 (Bruker,2012) was used for absorption correction.
 
For component 1:
 wR2(int) was 0.1960 before and 0.0724 after correction.
 The Ratio of minimum to maximum transmission not present.
 The \l/2 correction factor is Not present
 
For component 2:
 wR2(int) was 0.1936 before and 0.0735 after correction.
 The Ratio of minimum to maximum transmission is 0.68.
 The \l/2 correction factor is Not present

Final HKLF 4 output contains 18343 reflections, Rint = 0.5196
 (8596 with I > 3sig(I), Rint = 0.5097)
;
_exptl_crystal_colour violet
_exptl_crystal_colour_primary violet
_exptl_crystal_density_diffrn 1.568
_exptl_crystal_density_method 'not measured'
_exptl_crystal_description needle
_exptl_crystal_F_000 1844
_exptl_crystal_size_max 0.1
_exptl_crystal_size_mid 0.05
_exptl_crystal_size_min 0.05
_refine_diff_density_max 0.688
_refine_diff_density_min -0.753
_refine_diff_density_rms 0.155
_refine_ls_extinction_method none
_refine_ls_goodness_of_fit_ref 1.190
_refine_ls_hydrogen_treatment constr
_refine_ls_matrix_type full
_refine_ls_number_parameters 110
_refine_ls_number_reflns 2040
_refine_ls_number_restraints 8
_refine_ls_restrained_S_all 1.191
_refine_ls_R_factor_all 0.0805
_refine_ls_R_factor_gt 0.0632
_refine_ls_shift/su_max 0.000
_refine_ls_shift/su_mean 0.000
_refine_ls_structure_factor_coef Fsqd
_refine_ls_weighting_details 'w=1/[\s^2^(Fo^2^)+50.4354P] where P=(Fo^2^+2Fc^2^)/3'
_refine_ls_weighting_scheme calc
_refine_ls_wR_factor_gt 0.1233
_refine_ls_wR_factor_ref 0.1328
_reflns_Friedel_coverage 0.000
_reflns_number_gt 1753
_reflns_number_total 2040
_reflns_threshold_expression 'I > 2\s(I)'
_cod_data_source_file c7sc00449d2.cif
_cod_data_source_block Co2dobdc-N2
_cod_original_cell_volume 3981(3)
_cod_database_code 1545764
_shelx_space_group_comment
;
The symmetry employed for this shelxl refinement is uniquely defined
by the following loop, which should always be used as a source of
symmetry information in preference to the above space-group names.
They are only intended as comments.
;
_shelx_estimated_absorpt_t_max 0.937
_shelx_estimated_absorpt_t_min 0.880
_olex2_refinement_description
;
1. Twinned data refinement
 Scales: 0.467(2) 0.533(2)
2. Fixed Uiso
 At 1.2 times of:
  All C(H) groups
3. Restrained distances
 N3-N4
 1.098 with sigma of 0.02
4. Rigid bond restraints
 N3, N4
 with sigma for 1-2 distances of 0.01 and sigma for 1-3 distances of 0.01
5. Uiso/Uaniso restraints and constraints
N3 \\sim N4: within 2A with sigma of 0.04 and sigma for terminal atoms of 0.08
6. Others
 Fixed Sof: N3(0.89) N4(0.89)
7.a Aromatic/amide H refined with riding coordinates:
 C3(H3)
;
_shelx_shelxl_version_number 2014/7
_olex2_submission_special_instructions 'No special instructions were received'

loop_
_space_group_symop_operation_xyz
'x, y, z'
'-y, x-y, z'
'-x+y, -x, z'
'x+2/3, y+1/3, z+1/3'
'-y+2/3, x-y+1/3, z+1/3'
'-x+y+2/3, -x+1/3, z+1/3'
'x+1/3, y+2/3, z+2/3'
'-y+1/3, x-y+2/3, z+2/3'
'-x+y+1/3, -x+2/3, z+2/3'
'-x, -y, -z'
'y, -x+y, -z'
'x-y, x, -z'
'-x+2/3, -y+1/3, -z+1/3'
'y+2/3, -x+y+1/3, -z+1/3'
'x-y+2/3, x+1/3, -z+1/3'
'-x+1/3, -y+2/3, -z+2/3'
'y+1/3, -x+y+2/3, -z+2/3'
'x-y+1/3, x+2/3, -z+2/3'

loop_
_atom_site_label
_atom_site_type_symbol
_atom_site_fract_x
_atom_site_fract_y
_atom_site_fract_z
_atom_site_U_iso_or_equiv
_atom_site_adp_type
_atom_site_occupancy
_atom_site_site_symmetry_order
_atom_site_calc_flag
_atom_site_refinement_flags_posn
_atom_site_refinement_flags_adp
_atom_site_refinement_flags_occupancy
Co1 Co 0.68593(3) 0.05053(3) 0.02140(10) 0.01127(19) Uani 1 1 d . . .
O1 O 0.60782(15) 0.02285(16) 0.1627(5) 0.0139(7) Uani 1 1 d . . .
O2 O 0.62955(16) -0.00762(16) -0.1921(4) 0.0136(7) Uani 1 1 d . . .
O3 O 0.74005(16) 0.10311(15) 0.2381(5) 0.0144(7) Uani 1 1 d . . .
N1 N 0.6889(3) 0.1339(3) -0.0842(8) 0.0392(14) Uani 1 1 d . . .
N2 N 0.6949(7) 0.1775(5) -0.1134(18) 0.111(4) Uani 1 1 d . . .
C1 C 0.5558(2) 0.0108(2) 0.0776(7) 0.0153(10) Uani 1 1 d . . .
C2 C 0.5413(2) -0.0048(2) -0.1200(7) 0.0162(10) Uani 1 1 d . . .
C3 C 0.4867(2) -0.0148(2) -0.1916(7) 0.0151(10) Uani 1 1 d . . .
H3 H 0.4779 -0.0248 -0.3246 0.018 Uiso 1 1 calc R . .
C4 C 0.5804(2) -0.0142(2) -0.2563(7) 0.0133(10) Uani 1 1 d . . .
N3 N 0.3715(13) -0.1332(9) -0.488(3) 0.157(9) Uani 0.89 1 d D U P
N4 N 0.3627(13) -0.1572(8) -0.361(3) 0.160(8) Uani 0.89 1 d D U P

loop_
_atom_site_aniso_label
_atom_site_aniso_U_11
_atom_site_aniso_U_22
_atom_site_aniso_U_33
_atom_site_aniso_U_23
_atom_site_aniso_U_13
_atom_site_aniso_U_12
Co1 0.0123(3) 0.0138(4) 0.0063(3) -0.0004(2) 0.0000(2) 0.0054(3)
O1 0.0113(17) 0.0221(19) 0.0080(15) 0.0013(14) -0.0017(13) 0.0081(15)
O2 0.0162(18) 0.0192(17) 0.0054(15) -0.0035(12) -0.0016(13) 0.0087(15)
O3 0.0162(17) 0.0123(17) 0.0083(16) 0.0009(13) -0.0017(13) 0.0023(14)
N1 0.057(4) 0.041(4) 0.032(3) 0.011(3) 0.005(3) 0.035(3)
N2 0.165(12) 0.083(8) 0.104(8) 0.019(6) -0.006(8) 0.076(9)
C1 0.017(2) 0.019(2) 0.012(2) 0.0000(19) -0.0004(19) 0.010(2)
C2 0.018(2) 0.021(3) 0.011(2) -0.003(2) -0.003(2) 0.010(2)
C3 0.021(3) 0.015(2) 0.009(2) -0.0018(18) -0.0024(19) 0.008(2)
C4 0.015(2) 0.015(2) 0.009(2) 0.0003(18) 0.0019(18) 0.007(2)
N3 0.23(2) 0.110(15) 0.115(14) -0.056(11) -0.078(17) 0.079(16)
N4 0.22(2) 0.093(13) 0.143(17) -0.034(12) -0.024(19) 0.057(14)

loop_
_atom_type_symbol
_atom_type_description
_atom_type_scat_dispersion_real
_atom_type_scat_dispersion_imag
_atom_type_scat_source
C C 0.0020 0.0010 'International Tables Vol C Tables 4.2.6.8 and 6.1.1.4'
H H 0.0000 0.0000 'International Tables Vol C Tables 4.2.6.8 and 6.1.1.4'
Co Co 0.3360 0.7510 'International Tables Vol C Tables 4.2.6.8 and 6.1.1.4'
N N 0.0040 0.0020 'International Tables Vol C Tables 4.2.6.8 and 6.1.1.4'
O O 0.0080 0.0040 'International Tables Vol C Tables 4.2.6.8 and 6.1.1.4'

loop_
_geom_angle_atom_site_label_1
_geom_angle_atom_site_label_2
_geom_angle_atom_site_label_3
_geom_angle
_geom_angle_site_symmetry_1
_geom_angle_site_symmetry_3
O1 Co1 O1 163.54(15) 9_654 .
O1 Co1 O2 94.42(14) 9_654 5_545
O1 Co1 O2 80.54(14) . 5_545
O1 Co1 O2 82.70(14) . .
O1 Co1 O2 81.09(14) 9_654 .
O1 Co1 O3 99.59(14) 9_654 .
O1 Co1 O3 96.43(15) . .
O1 Co1 N1 92.43(19) 9_654 .
O1 Co1 N1 92.6(2) . .
O2 Co1 O2 82.26(4) . 5_545
O2 Co1 N1 97.93(19) . .
O2 Co1 N1 173.09(19) 5_545 .
O3 Co1 O2 94.56(14) . 5_545
O3 Co1 O2 176.80(14) . .
O3 Co1 N1 85.2(2) . .
Co1 O1 Co1 97.44(15) 5_545 .
C1 O1 Co1 124.9(3) . .
C1 O1 Co1 124.4(3) . 5_545
Co1 O2 Co1 92.70(14) . 9_654
C4 O2 Co1 134.1(3) . 9_654
C4 O2 Co1 129.2(3) . .
C4 O3 Co1 124.9(3) 9_655 .
N2 N1 Co1 170.2(9) . .
O1 C1 C2 125.0(5) . .
O1 C1 C3 117.7(4) . 10_655
C3 C1 C2 117.3(5) 10_655 .
C1 C2 C4 123.4(5) . .
C3 C2 C1 119.5(5) . .
C3 C2 C4 117.0(4) . .
C1 C3 H3 118.4 10_655 .
C2 C3 C1 123.2(5) . 10_655
C2 C3 H3 118.4 . .
O2 C4 C2 118.1(4) . .
O3 C4 O2 122.3(5) 5_544 .
O3 C4 C2 119.6(4) 5_544 .

loop_
_geom_bond_atom_site_label_1
_geom_bond_atom_site_label_2
_geom_bond_distance
_geom_bond_site_symmetry_2
Co1 O1 2.013(3) 9_654
Co1 O1 2.021(3) .
Co1 O2 2.103(4) 5_545
Co1 O2 2.087(3) .
Co1 O3 2.033(3) .
Co1 N1 2.236(6) .
O1 Co1 2.013(3) 5_545
O1 C1 1.352(6) .
O2 Co1 2.103(4) 9_654
O2 C4 1.272(6) .
O3 C4 1.261(6) 9_655
N1 N2 1.077(11) .
C1 C2 1.418(7) .
C1 C3 1.394(7) 10_655
C2 C3 1.391(7) .
C2 C4 1.486(7) .
C3 C1 1.394(7) 10_655
C3 H3 0.9500 .
C4 O3 1.261(6) 5_544
N3 N4 1.033(15) .

loop_
_geom_torsion_atom_site_label_1
_geom_torsion_atom_site_label_2
_geom_torsion_atom_site_label_3
_geom_torsion_atom_site_label_4
_geom_torsion
_geom_torsion_site_symmetry_1
_geom_torsion_site_symmetry_4
Co1 O1 C1 C2 -108.6(5) 5_545 .
Co1 O1 C1 C2 23.3(7) . .
Co1 O1 C1 C3 72.3(6) 5_545 10_655
Co1 O1 C1 C3 -155.8(4) . 10_655
Co1 O2 C4 O3 -2.0(8) 9_654 5_544
Co1 O2 C4 O3 149.1(4) . 5_544
Co1 O2 C4 C2 176.3(3) 9_654 .
Co1 O2 C4 C2 -32.6(6) . .
O1 C1 C2 C3 -178.4(5) . .
O1 C1 C2 C4 4.5(8) . .
C1 C2 C3 C1 -0.7(9) . 10_655
C1 C2 C4 O2 -0.3(8) . .
C1 C2 C4 O3 178.0(5) . 5_544
C3 C1 C2 C3 0.7(8) 10_655 .
C3 C1 C2 C4 -176.3(5) 10_655 .
C3 C2 C4 O2 -177.4(5) . .
C3 C2 C4 O3 0.9(7) . 5_544
C4 C2 C3 C1 176.5(5) . 10_655

loop_
_twin_individual_id
_twin_individual_mass_fraction_refined
1 0.467(2)
2 0.533(2)
